data_4348817
loop_
_publ_author_name
'Li, Jiaye'
'White, Jonathan M.'
'Mulder, Roger J.'
'Reid, Gavin E.'
'Donnelly, Paul S.'
'O'Hair, Richard A J'

_publ_section_title
;
 Synthesis, Structural Characterization, and Gas-Phase Unimolecular
 Reactivity of Bis(diphenylphosphino)amino Copper Hydride Nanoclusters
 [Cu<sub>3</sub>(X)(\m<sub>3</sub>-H)((PPh<sub>2</sub>)<sub>2</sub>NH)<sub>3</sub>](BF<sub>4</sub>),
 Where X = \m<sub>2</sub>-Cl and \m<sub>3</sub>-BH<sub>4</sub>.
;
_journal_issue 19
_journal_name_full 'Inorganic chemistry'
_journal_page_first 9858
_journal_page_last 9868
_journal_paper_doi 10.1021/acs.inorgchem.6b01696
_journal_volume 55
_journal_year 2016
_chemical_formula_moiety 'C72 H68 B Cu3 N3 P6, B F4'
_chemical_formula_sum 'C72 H68 B2 Cu3 F4 N3 P6'
_chemical_formula_weight 1449.35
_space_group_crystal_system monoclinic
_space_group_IT_number 14
_space_group_name_Hall '-P 2yn'
_space_group_name_H-M_alt 'P 1 21/n 1'
_atom_sites_solution_hydrogens mixed
_atom_sites_solution_primary direct
_audit_creation_date 2016-07-05
_audit_creation_method
;
Olex2 1.2
(compiled 2016.02.19 svn.r3266 for OlexSys, GUI svn.r5155)
;
_cell_angle_alpha 90
_cell_angle_beta 113.774(2)
_cell_angle_gamma 90
_cell_formula_units_Z 4
_cell_length_a 18.4210(4)
_cell_length_b 22.4885(3)
_cell_length_c 21.3690(4)
_cell_measurement_reflns_used 13579
_cell_measurement_temperature 292.56(10)
_cell_measurement_theta_max 76.4200
_cell_measurement_theta_min 3.3020
_cell_volume 8101.2(3)
_computing_cell_refinement
;
CrysAlisPro, Agilent Technologies,
Version 1.171.37.35h (release 09-02-2015 CrysAlis171 .NET)
(compiled Feb  9 2015,16:26:32)
;
_computing_data_collection
;
CrysAlisPro, Agilent Technologies,
Version 1.171.37.35h (release 09-02-2015 CrysAlis171 .NET)
(compiled Feb  9 2015,16:26:32)
;
_computing_data_reduction
;
CrysAlisPro, Agilent Technologies,
Version 1.171.37.35h (release 09-02-2015 CrysAlis171 .NET)
(compiled Feb  9 2015,16:26:32)
;
_computing_molecular_graphics 'Olex2 (Dolomanov et al., 2009)'
_computing_publication_material 'Olex2 (Dolomanov et al., 2009)'
_computing_structure_refinement 'ShelXL (Sheldrick, 2015)'
_computing_structure_solution 'ShelXS (Sheldrick, 2008)'
_diffrn_ambient_environment air
_diffrn_ambient_temperature 292.56(10)
_diffrn_detector 'CCD plate'
_diffrn_detector_area_resol_mean 10.2273
_diffrn_detector_type Atlas
_diffrn_measured_fraction_theta_full 0.999
_diffrn_measured_fraction_theta_max 0.984
_diffrn_measurement_details
;
#__ type_ start__ end____ width___ exp.time_
  1 omega  -49.00   14.00   1.0000    1.2500
omega____ theta____ kappa____ phi______ frames
    -      -40.6044   37.0000    0.0000 63

#__ type_ start__ end____ width___ exp.time_
  2 omega  -96.00   -2.00   1.0000    1.2500
omega____ theta____ kappa____ phi______ frames
    -      -40.6044  125.0000  -30.0000 94

#__ type_ start__ end____ width___ exp.time_
  3 omega -104.00   -7.00   1.0000    1.2500
omega____ theta____ kappa____ phi______ frames
    -      -40.6044  -77.0000 -150.0000 97

#__ type_ start__ end____ width___ exp.time_
  4 omega -115.00  -13.00   1.0000    1.2500
omega____ theta____ kappa____ phi______ frames
    -      -40.6044  -57.0000   90.0000 102

#__ type_ start__ end____ width___ exp.time_
  5 omega   36.00  109.00   1.0000    6.0000
omega____ theta____ kappa____ phi______ frames
    -      113.0000  -94.0000 -180.0000 73

#__ type_ start__ end____ width___ exp.time_
  6 omega   43.00  147.00   1.0000    6.0000
omega____ theta____ kappa____ phi______ frames
    -      113.0000  -77.0000 -120.0000 104

#__ type_ start__ end____ width___ exp.time_
  7 omega   82.00  178.00   1.0000    6.0000
omega____ theta____ kappa____ phi______ frames
    -      113.0000   30.0000   60.0000 96

#__ type_ start__ end____ width___ exp.time_
  8 omega  101.00  155.00   1.0000    6.0000
omega____ theta____ kappa____ phi______ frames
    -      113.0000   30.0000  120.0000 54

#__ type_ start__ end____ width___ exp.time_
  9 omega   91.00  178.00   1.0000    6.0000
omega____ theta____ kappa____ phi______ frames
    -      113.0000   77.0000  -30.0000 87

#__ type_ start__ end____ width___ exp.time_
 10 omega   63.00  150.00   1.0000    6.0000
omega____ theta____ kappa____ phi______ frames
    -      113.0000  178.0000 -120.0000 87

#__ type_ start__ end____ width___ exp.time_
 11 omega   52.00   88.00   1.0000    6.0000
omega____ theta____ kappa____ phi______ frames
    -      113.0000  -30.0000  150.0000 36

#__ type_ start__ end____ width___ exp.time_
 12 omega   39.00   98.00   1.0000    6.0000
omega____ theta____ kappa____ phi______ frames
    -      113.0000  -45.0000   30.0000 59

#__ type_ start__ end____ width___ exp.time_
 13 omega   39.00  124.00   1.0000    6.0000
omega____ theta____ kappa____ phi______ frames
    -      113.0000 -129.0000  114.5885 85

#__ type_ start__ end____ width___ exp.time_
 14 omega   35.00   84.00   1.0000    6.0000
omega____ theta____ kappa____ phi______ frames
    -      113.0000  -30.0000 -120.0000 49
;
_diffrn_measurement_device 'four-circle diffractometer'
_diffrn_measurement_device_type 'SuperNova, Dual, Cu at zero, Atlas'
_diffrn_measurement_method '\w scans'
_diffrn_orient_matrix_UB_11 -0.0112416000
_diffrn_orient_matrix_UB_12 -0.0672381000
_diffrn_orient_matrix_UB_13 0.0067017000
_diffrn_orient_matrix_UB_21 -0.0678771000
_diffrn_orient_matrix_UB_22 -0.0005212000
_diffrn_orient_matrix_UB_23 -0.0718434000
_diffrn_orient_matrix_UB_31 0.0601646000
_diffrn_orient_matrix_UB_32 -0.0132037000
_diffrn_orient_matrix_UB_33 -0.0315517000
_diffrn_radiation_monochromator mirror
_diffrn_radiation_probe x-ray
_diffrn_radiation_type CuK\a
_diffrn_radiation_wavelength 1.54184
_diffrn_reflns_av_R_equivalents 0.0375
_diffrn_reflns_av_unetI/netI 0.0425
_diffrn_reflns_Laue_measured_fraction_full 0.999
_diffrn_reflns_Laue_measured_fraction_max 0.984
_diffrn_reflns_limit_h_max 22
_diffrn_reflns_limit_h_min -15
_diffrn_reflns_limit_k_max 28
_diffrn_reflns_limit_k_min -26
_diffrn_reflns_limit_l_max 24
_diffrn_reflns_limit_l_min -26
_diffrn_reflns_number 51047
_diffrn_reflns_point_group_measured_fraction_full 0.999
_diffrn_reflns_point_group_measured_fraction_max 0.984
_diffrn_reflns_theta_full 67.684
_diffrn_reflns_theta_max 76.828
_diffrn_reflns_theta_min 2.995
_diffrn_source 'sealed X-ray tube'
_diffrn_source_type 'SuperNova (Cu) X-ray Source'
_exptl_absorpt_coefficient_mu 2.410
_exptl_absorpt_correction_T_max 1.00000
_exptl_absorpt_correction_T_min 0.88701
_exptl_absorpt_correction_type multi-scan
_exptl_absorpt_process_details
;
CrysAlisPro, Agilent Technologies,
Version 1.171.37.35h (release 09-02-2015 CrysAlis171 .NET)
(compiled Feb  9 2015,16:26:32)
Empirical absorption correction using spherical harmonics,
 implemented in SCALE3 ABSPACK scaling algorithm.
;
_exptl_crystal_colour 'clear light colourless'
_exptl_crystal_colour_lustre clear
_exptl_crystal_colour_modifier light
_exptl_crystal_colour_primary colourless
_exptl_crystal_density_diffrn 1.188
_exptl_crystal_description block
_exptl_crystal_F_000 2976
_exptl_crystal_size_max 0.1
_exptl_crystal_size_mid 0.1
_exptl_crystal_size_min 0.1
_refine_diff_density_max 0.939
_refine_diff_density_min -0.433
_refine_diff_density_rms 0.063
_refine_ls_extinction_method none
_refine_ls_goodness_of_fit_ref 1.062
_refine_ls_hydrogen_treatment mixed
_refine_ls_matrix_type full
_refine_ls_number_parameters 725
_refine_ls_number_reflns 16820
_refine_ls_number_restraints 0
_refine_ls_restrained_S_all 1.062
_refine_ls_R_factor_all 0.0555
_refine_ls_R_factor_gt 0.0427
_refine_ls_shift/su_max 0.002
_refine_ls_shift/su_mean 0.000
_refine_ls_structure_factor_coef Fsqd
_refine_ls_weighting_details 'w=1/[\s^2^(Fo^2^)+(0.0613P)^2^+2.2575P] where P=(Fo^2^+2Fc^2^)/3'
_refine_ls_weighting_scheme calc
_refine_ls_wR_factor_gt 0.1125
_refine_ls_wR_factor_ref 0.1209
_reflns_Friedel_coverage 0.000
_reflns_number_gt 13268
_reflns_number_total 16820
_reflns_threshold_expression 'I > 2\s(I)'
_cod_data_source_file ic6b01696_si_002.cif
_cod_data_source_block lij21xl-b3
_cod_original_cell_volume 8101.1(3)
_cod_database_code 4348817
_chemical_oxdiff_formula 'Cu3 N3 P3 F4 B4 H20 C20'
_chemical_oxdiff_usercomment 'colorless block'
_shelx_space_group_comment
;
The symmetry employed for this shelxl refinement is uniquely defined
by the following loop, which should always be used as a source of
symmetry information in preference to the above space-group names.
They are only intended as comments.
;
_reflns_odcompleteness_completeness 99.89
_reflns_odcompleteness_iscentric 1
_reflns_odcompleteness_theta 69.95
_olex2_refinement_description
;
1. Fixed Uiso
 At 1.2 times of:
  All C(H) groups, All N(H) groups
2. Others
 Sof(F2)=Sof(F7)=Sof(F1)=Sof(F4)=1-FVAR(1)
 Sof(F6)=Sof(F5)=Sof(F8)=Sof(F3)=FVAR(1)
 Fixed X: H1D(0.0098)
 Fixed Y: H1D(1.0377)
 Fixed Z: H1D(0.3412)
3.a Aromatic/amide H refined with riding coordinates:
 N3(H3), N1(H1), N2(H2), C32(H32), C33(H33), C34(H34), C35(H35), C36(H36),
 C42(H42), C41(H41), C40(H40), C39(H39), C38(H38), C8(H8), C9(H9), C10(H10),
 C11(H11), C12(H12), C20(H20), C21(H21), C22(H22), C23(H23), C24(H24), C30(H30),
  C29(H29), C28(H28), C27(H27), C26(H26), C1(H1A), C6(H6), C5(H5), C4(H4),
 C3(H3A), C18(H18), C17(H17), C16(H16), C15(H15), C14(H14), C59(H59), C58(H58),
 C57(H57), C56(H56), C60(H60), C67(H67), C1AA(H1AA), C4AA(H4AA), C68(H68),
 C51(H51), C50(H50), C54(H54), C53(H53), C52(H52), C66(H66), C65(H65), C64(H64),
  C63(H63), C62(H62), C46(H46), C45(H45), C44(H44), C48(H48), C47(H47)
3.b Fitted hexagon refined as free rotating group:
 C31(C32,C33,C34,C35,C36), C42(C41,C40,C39,C38,C37), C8(C9,C10,C11,C12,C7),
 C20(C21,C22,C23,C24,C19), C30(C29,C28,C27,C26,C25), C1(C6,C5,C4,C3,C2),
 C18(C17,C16,C15,C14,C13), C59(C58,C57,C56,C55,C60), C67(C1AA,C4AA,C68,C6AA,
 C5AA), C51(C50,C49,C54,C53,C52), C66(C65,C64,C63,C62,C61), C46(C45,C44,C43,C48,
 C47)
;
_shelx_shelxl_version_number 2014/7
_olex2_submission_special_instructions 'No special instructions were received'

loop_
_space_group_symop_operation_xyz
'x, y, z'
'-x+1/2, y+1/2, -z+1/2'
'-x, -y, -z'
'x-1/2, -y-1/2, z-1/2'

loop_
_atom_site_label
_atom_site_type_symbol
_atom_site_fract_x
_atom_site_fract_y
_atom_site_fract_z
_atom_site_U_iso_or_equiv
_atom_site_adp_type
_atom_site_occupancy
_atom_site_site_symmetry_order
_atom_site_calc_flag
_atom_site_refinement_flags_posn
_atom_site_refinement_flags_occupancy
_atom_site_disorder_assembly
_atom_site_disorder_group
Cu1 Cu 0.01136(2) 0.97791(2) 0.28322(2) 0.02859(8) Uani 1 1 d . . . .
H H 0.029(2) 1.0136(17) 0.2198(18) 0.058(10) Uiso 1 1 d . . . .
H1D H 0.0098 1.0377 0.3412 0.057(10) Uiso 1 1 d . . . .
Cu2 Cu 0.12223(2) 1.04761(2) 0.27088(2) 0.02932(8) Uani 1 1 d . . . .
H1C H 0.096(3) 1.0771(19) 0.345(2) 0.063(11) Uiso 1 1 d . . . .
Cu3 Cu -0.03182(2) 1.07649(2) 0.21284(2) 0.02977(8) Uani 1 1 d . . . .
H1E H 0.0078(17) 1.1128(13) 0.2972(14) 0.029(7) Uiso 1 1 d . . . .
P3 P -0.16123(3) 1.06803(2) 0.19639(3) 0.02832(11) Uani 1 1 d . . . .
P5 P 0.10061(3) 0.90801(3) 0.34323(3) 0.02936(12) Uani 1 1 d . . . .
P4 P -0.11564(3) 0.94701(2) 0.25316(3) 0.02967(12) Uani 1 1 d . . . .
P1 P 0.15826(4) 1.13107(3) 0.22977(3) 0.03010(12) Uani 1 1 d . . . .
P6 P 0.22344(3) 0.98418(3) 0.32689(3) 0.02966(12) Uani 1 1 d . . . .
P2 P -0.01299(4) 1.14297(3) 0.14195(3) 0.03362(13) Uani 1 1 d . . . .
N3 N -0.18188(13) 1.00339(9) 0.22568(11) 0.0353(4) Uani 1 1 d . . . .
H3 H -0.2278 0.9989 0.2267 0.042 Uiso 1 1 calc R . . .
N1 N 0.08161(13) 1.16628(9) 0.16864(10) 0.0350(4) Uani 1 1 d . . . .
H1 H 0.0913 1.1976 0.1502 0.042 Uiso 1 1 calc R . . .
N2 N 0.19498(13) 0.92171(10) 0.35455(11) 0.0384(5) Uani 1 1 d . . . .
H2 H 0.2305 0.8955 0.3755 0.046 Uiso 1 1 calc R . . .
C31 C 0.10673(11) 0.89078(8) 0.42900(6) 0.0346(5) Uani 1 1 d . . . .
C32 C 0.15750(12) 0.84691(9) 0.46889(9) 0.0512(7) Uani 1 1 d G . . .
H32 H 0.1883 0.8251 0.4518 0.061 Uiso 1 1 calc R . . .
C33 C 0.16223(14) 0.83567(9) 0.53439(9) 0.0669(10) Uani 1 1 d G . . .
H33 H 0.1962 0.8063 0.5611 0.080 Uiso 1 1 calc R . . .
C34 C 0.11618(13) 0.86830(10) 0.56000(7) 0.0556(8) Uani 1 1 d G . . .
H34 H 0.1193 0.8608 0.6038 0.067 Uiso 1 1 calc R . . .
C35 C 0.06540(11) 0.91218(8) 0.52011(8) 0.0432(6) Uani 1 1 d G . . .
H35 H 0.0346 0.9340 0.5372 0.052 Uiso 1 1 calc R . . .
C36 C 0.06067(10) 0.92342(7) 0.45462(7) 0.0377(5) Uani 1 1 d G . . .
H36 H 0.0267 0.9528 0.4279 0.045 Uiso 1 1 calc R . . .
C42 C 0.26416(12) 0.97111(9) 0.21599(8) 0.0502(7) Uani 1 1 d . . . .
H42 H 0.2198 0.9946 0.1929 0.060 Uiso 1 1 calc R . . .
C41 C 0.30999(16) 0.95063(10) 0.18233(9) 0.0714(12) Uani 1 1 d G . . .
H41 H 0.2963 0.9604 0.1367 0.086 Uiso 1 1 calc R . . .
C40 C 0.37624(16) 0.91550(11) 0.21686(12) 0.0820(14) Uani 1 1 d G . . .
H40 H 0.4069 0.9018 0.1943 0.098 Uiso 1 1 calc R . . .
C39 C 0.39667(12) 0.90085(11) 0.28507(12) 0.0660(10) Uani 1 1 d G . . .
H39 H 0.4410 0.8773 0.3082 0.079 Uiso 1 1 calc R . . .
C38 C 0.35085(11) 0.92134(9) 0.31874(8) 0.0480(6) Uani 1 1 d G . . .
H38 H 0.3645 0.9115 0.3644 0.058 Uiso 1 1 calc R . . .
C37 C 0.28459(10) 0.95647(8) 0.28420(8) 0.0361(5) Uani 1 1 d G . . .
C8 C -0.26599(10) 1.11201(5) 0.25130(9) 0.0402(5) Uani 1 1 d . . . .
H8 H -0.2860 1.0735 0.2463 0.048 Uiso 1 1 calc R . . .
C9 C -0.30073(9) 1.15695(7) 0.27448(10) 0.0442(6) Uani 1 1 d G . . .
H9 H -0.3440 1.1485 0.2849 0.053 Uiso 1 1 calc R . . .
C10 C -0.27080(11) 1.21448(6) 0.28202(9) 0.0436(6) Uani 1 1 d G . . .
H10 H -0.2940 1.2446 0.2975 0.052 Uiso 1 1 calc R . . .
C11 C -0.20614(11) 1.22707(5) 0.26638(10) 0.0465(6) Uani 1 1 d G . . .
H11 H -0.1861 1.2656 0.2714 0.056 Uiso 1 1 calc R . . .
C12 C -0.17139(9) 1.18213(7) 0.24319(9) 0.0394(5) Uani 1 1 d G . . .
H12 H -0.1281 1.1906 0.2327 0.047 Uiso 1 1 calc R . . .
C7 C -0.20132(9) 1.12460(6) 0.23565(8) 0.0315(4) Uani 1 1 d G . . .
C20 C -0.13969(12) 0.85715(6) 0.33543(8) 0.0405(5) Uani 1 1 d . . . .
H20 H -0.1367 0.8300 0.3037 0.049 Uiso 1 1 calc R . . .
C21 C -0.14580(13) 0.83703(6) 0.39462(9) 0.0496(7) Uani 1 1 d G . . .
H21 H -0.1469 0.7964 0.4025 0.060 Uiso 1 1 calc R . . .
C22 C -0.15030(13) 0.87757(8) 0.44203(8) 0.0512(7) Uani 1 1 d G . . .
H22 H -0.1544 0.8641 0.4816 0.061 Uiso 1 1 calc R . . .
C23 C -0.14867(12) 0.93825(8) 0.43024(8) 0.0478(6) Uani 1 1 d G . . .
H23 H -0.1517 0.9654 0.4620 0.057 Uiso 1 1 calc R . . .
C24 C -0.14256(12) 0.95837(5) 0.37106(9) 0.0422(6) Uani 1 1 d G . . .
H24 H -0.1415 0.9990 0.3632 0.051 Uiso 1 1 calc R . . .
C19 C -0.13806(11) 0.91783(7) 0.32365(7) 0.0346(5) Uani 1 1 d G . . .
C30 C 0.10679(12) 0.82212(8) 0.25101(10) 0.0513(7) Uani 1 1 d . . . .
H30 H 0.1430 0.8473 0.2441 0.062 Uiso 1 1 calc R . . .
C29 C 0.08043(15) 0.77129(9) 0.21122(10) 0.0656(10) Uani 1 1 d G . . .
H29 H 0.0990 0.7625 0.1777 0.079 Uiso 1 1 calc R . . .
C28 C 0.02636(15) 0.73367(8) 0.22148(11) 0.0680(10) Uani 1 1 d G . . .
H28 H 0.0087 0.6997 0.1949 0.082 Uiso 1 1 calc R . . .
C27 C -0.00135(12) 0.74687(8) 0.27152(12) 0.0625(9) Uani 1 1 d G . . .
H27 H -0.0375 0.7217 0.2784 0.075 Uiso 1 1 calc R . . .
C26 C 0.02501(11) 0.79769(8) 0.31130(10) 0.0472(6) Uani 1 1 d G . . .
H26 H 0.0065 0.8065 0.3448 0.057 Uiso 1 1 calc R . . .
C25 C 0.07908(11) 0.83532(6) 0.30105(8) 0.0378(5) Uani 1 1 d G . . .
H6AA H 0.023(2) 1.2514(17) 0.2150(18) 0.052(10) Uiso 1 1 d . . . .
C1 C -0.24281(14) 1.01970(8) 0.06759(10) 0.0581(8) Uani 1 1 d . . . .
H1A H -0.2100 0.9870 0.0855 0.070 Uiso 1 1 calc R . . .
C6 C -0.29841(16) 1.01885(11) 0.00024(10) 0.0778(13) Uani 1 1 d G . . .
H6 H -0.3028 0.9856 -0.0269 0.093 Uiso 1 1 calc R . . .
C5 C -0.34743(14) 1.06769(15) -0.02650(7) 0.0860(16) Uani 1 1 d G . . .
H5 H -0.3846 1.0671 -0.0716 0.103 Uiso 1 1 calc R . . .
C4 C -0.34085(15) 1.11738(13) 0.01412(10) 0.0906(17) Uani 1 1 d G . . .
H4 H -0.3736 1.1501 -0.0038 0.109 Uiso 1 1 calc R . . .
C3 C -0.28525(15) 1.11824(9) 0.08146(9) 0.0650(10) Uani 1 1 d G . . .
H3A H -0.2808 1.1515 0.1086 0.078 Uiso 1 1 calc R . . .
C2 C -0.23623(11) 1.06940(9) 0.10820(7) 0.0374(5) Uani 1 1 d G . . .
C18 C -0.10604(8) 0.86872(8) 0.15580(9) 0.0449(6) Uani 1 1 d . . . .
H18 H -0.0529 0.8796 0.1727 0.054 Uiso 1 1 calc R . . .
C17 C -0.13697(12) 0.83056(9) 0.10007(9) 0.0550(8) Uani 1 1 d G . . .
H17 H -0.1045 0.8159 0.0797 0.066 Uiso 1 1 calc R . . .
C16 C -0.21645(12) 0.81425(8) 0.07474(8) 0.0562(8) Uani 1 1 d G . . .
H16 H -0.2371 0.7887 0.0375 0.067 Uiso 1 1 calc R . . .
C15 C -0.26501(9) 0.83610(9) 0.10515(10) 0.0576(8) Uani 1 1 d G . . .
H15 H -0.3182 0.8252 0.0882 0.069 Uiso 1 1 calc R . . .
C14 C -0.23408(9) 0.87426(8) 0.16088(10) 0.0495(7) Uani 1 1 d G . . .
H14 H -0.2666 0.8889 0.1812 0.059 Uiso 1 1 calc R . . .
C13 C -0.15460(10) 0.89057(7) 0.18620(7) 0.0348(5) Uani 1 1 d G . . .
C59 C 0.28068(18) 1.21709(11) 0.41010(7) 0.0839(14) Uani 1 1 d . . . .
H59 H 0.3047 1.2068 0.4561 0.101 Uiso 1 1 calc R . . .
C58 C 0.28260(18) 1.27569(9) 0.39011(10) 0.0770(13) Uani 1 1 d G . . .
H58 H 0.3079 1.3046 0.4227 0.092 Uiso 1 1 calc R . . .
C57 C 0.24667(17) 1.29104(7) 0.32135(12) 0.0685(10) Uani 1 1 d G . . .
H57 H 0.2480 1.3302 0.3080 0.082 Uiso 1 1 calc R . . .
C56 C 0.20881(14) 1.24780(8) 0.27258(8) 0.0527(7) Uani 1 1 d G . . .
H56 H 0.1848 1.2581 0.2266 0.063 Uiso 1 1 calc R . . .
C55 C 0.20688(12) 1.18921(7) 0.29256(8) 0.0393(5) Uani 1 1 d G . . .
C60 C 0.24282(16) 1.17385(7) 0.36132(9) 0.0624(9) Uani 1 1 d G . . .
H60 H 0.2415 1.1347 0.3747 0.075 Uiso 1 1 calc R . . .
C67 C -0.14346(12) 1.21859(11) 0.08575(9) 0.0699(12) Uani 1 1 d . . . .
H67 H -0.1658 1.1892 0.0530 0.084 Uiso 1 1 calc R . . .
C1AA C -0.18770(11) 1.26840(13) 0.08666(13) 0.0874(17) Uani 1 1 d G . . .
H1AA H -0.2396 1.2723 0.0545 0.105 Uiso 1 1 calc R . . .
C4AA C -0.15432(16) 1.31238(10) 0.13561(16) 0.0908(18) Uani 1 1 d G . . .
H4AA H -0.1839 1.3457 0.1362 0.109 Uiso 1 1 calc R . . .
C68 C -0.07671(16) 1.30655(8) 0.18366(15) 0.0829(15) Uani 1 1 d G . . .
H68 H -0.0544 1.3360 0.2164 0.099 Uiso 1 1 calc R . . .
C6AA C -0.03247(10) 1.25674(9) 0.18276(12) 0.0628(10) Uani 1 1 d G . . .
C5AA C -0.06585(11) 1.21275(8) 0.13381(11) 0.0461(7) Uani 1 1 d G . . .
C51 C 0.35822(9) 1.11524(13) 0.19137(14) 0.0866(16) Uani 1 1 d . . . .
H51 H 0.4129 1.1157 0.2163 0.104 Uiso 1 1 calc R . . .
C50 C 0.30765(11) 1.12316(11) 0.22449(9) 0.0668(10) Uani 1 1 d G . . .
H50 H 0.3285 1.1289 0.2716 0.080 Uiso 1 1 calc R . . .
C49 C 0.22597(10) 1.12245(9) 0.18725(9) 0.0365(5) Uani 1 1 d G . . .
C54 C 0.19486(10) 1.11383(11) 0.11689(8) 0.0578(8) Uani 1 1 d G . . .
H54 H 0.1402 1.1134 0.0920 0.069 Uiso 1 1 calc R . . .
C53 C 0.24543(15) 1.10592(12) 0.08376(8) 0.0733(12) Uani 1 1 d G . . .
H53 H 0.2246 1.1002 0.0367 0.088 Uiso 1 1 calc R . . .
C52 C 0.32711(14) 1.10662(12) 0.12101(14) 0.0731(12) Uani 1 1 d G . . .
H52 H 0.3609 1.1013 0.0988 0.088 Uiso 1 1 calc R . . .
C66 C -0.0724(2) 1.06262(12) 0.03538(11) 0.097(2) Uani 1 1 d . . . .
H66 H -0.0831 1.0393 0.0666 0.117 Uiso 1 1 calc R . . .
C65 C -0.0886(2) 1.04096(13) -0.02980(14) 0.144(4) Uani 1 1 d G . . .
H65 H -0.1100 1.0031 -0.0422 0.172 Uiso 1 1 calc R . . .
C64 C -0.0727(2) 1.07582(15) -0.07650(10) 0.105(2) Uani 1 1 d G . . .
H64 H -0.0835 1.0613 -0.1201 0.126 Uiso 1 1 calc R . . .
C63 C -0.04064(16) 1.13235(13) -0.05802(9) 0.0699(11) Uani 1 1 d G . . .
H63 H -0.0300 1.1557 -0.0893 0.084 Uiso 1 1 calc R . . .
C62 C -0.02451(14) 1.15401(9) 0.00716(10) 0.0560(8) Uani 1 1 d G . . .
H62 H -0.0031 1.1918 0.0195 0.067 Uiso 1 1 calc R . . .
C61 C -0.04040(13) 1.11915(10) 0.05386(7) 0.0460(6) Uani 1 1 d G . . .
C46 C 0.39298(14) 1.08456(14) 0.51745(12) 0.0878(16) Uani 1 1 d . . . .
H46 H 0.4253 1.1067 0.5552 0.105 Uiso 1 1 calc R . . .
C45 C 0.41616(12) 1.07420(14) 0.46404(14) 0.0880(16) Uani 1 1 d G . . .
H45 H 0.4640 1.0894 0.4660 0.106 Uiso 1 1 calc R . . .
C44 C 0.36786(12) 1.04111(12) 0.40768(10) 0.0620(9) Uani 1 1 d G . . .
H44 H 0.3834 1.0342 0.3719 0.074 Uiso 1 1 calc R . . .
C43 C 0.29639(10) 1.01837(10) 0.40473(8) 0.0417(6) Uani 1 1 d G . . .
C48 C 0.27321(11) 1.02873(11) 0.45814(10) 0.0549(8) Uani 1 1 d G . . .
H48 H 0.2254 1.0135 0.4562 0.066 Uiso 1 1 calc R . . .
C47 C 0.32150(14) 1.06182(14) 0.51450(9) 0.0727(11) Uani 1 1 d G . . .
H47 H 0.3060 1.0688 0.5502 0.087 Uiso 1 1 calc R . . .
B1 B 0.04377(15) 1.08062(10) 0.34232(11) 0.0242(4) Uani 1 1 d . . . .
H1B H 0.047(3) 1.102(2) 0.380(2) 0.070(12) Uiso 1 1 d . . . .
B2 B 0.1242(3) 1.29729(18) 0.0509(2) 0.0581(9) Uani 1 1 d . . . .
F2 F 0.1037(7) 1.2752(4) 0.1002(5) 0.0670(17) Uani 0.517(4) 1 d . P A 1
F6 F 0.1819(11) 1.2517(5) 0.0424(8) 0.181(6) Uani 0.483(4) 1 d . P A 1
F5 F 0.1685(4) 1.3434(3) 0.0591(2) 0.0720(18) Uani 0.483(4) 1 d . P A 1
F7 F 0.0700(5) 1.2896(4) -0.0175(3) 0.123(4) Uani 0.517(4) 1 d . P A 1
F8 F 0.1101(10) 1.2599(6) 0.0883(7) 0.152(6) Uani 0.483(4) 1 d . P A 2
F3 F 0.2018(3) 1.3174(3) 0.0940(4) 0.0853(19) Uani 0.483(4) 1 d . P A 2
F1 F 0.1185(7) 1.2682(5) 0.0001(5) 0.147(5) Uani 0.517(4) 1 d . P A 2
F4 F 0.0748(4) 1.3474(3) 0.0372(3) 0.116(3) Uani 0.517(4) 1 d . P A 2

loop_
_atom_site_aniso_label
_atom_site_aniso_U_11
_atom_site_aniso_U_22
_atom_site_aniso_U_33
_atom_site_aniso_U_23
_atom_site_aniso_U_13
_atom_site_aniso_U_12
Cu1 0.03057(17) 0.02478(16) 0.02870(15) 0.00236(11) 0.01016(13) 0.00138(12)
Cu2 0.03177(17) 0.02631(16) 0.02798(15) 0.00238(12) 0.01008(13) 0.00090(12)
Cu3 0.03091(17) 0.02849(16) 0.02856(15) 0.00376(12) 0.01060(13) 0.00103(12)
P3 0.0296(3) 0.0258(3) 0.0277(2) 0.00012(19) 0.0095(2) 0.0015(2)
P5 0.0328(3) 0.0272(3) 0.0274(2) 0.00473(19) 0.0115(2) 0.0037(2)
P4 0.0306(3) 0.0228(2) 0.0340(3) -0.0014(2) 0.0113(2) -0.0003(2)
P1 0.0316(3) 0.0274(3) 0.0288(2) 0.0018(2) 0.0096(2) -0.0015(2)
P6 0.0305(3) 0.0312(3) 0.0265(2) 0.0017(2) 0.0107(2) 0.0025(2)
P2 0.0319(3) 0.0370(3) 0.0306(3) 0.0096(2) 0.0113(2) 0.0025(2)
N3 0.0326(10) 0.0245(9) 0.0469(11) -0.0011(8) 0.0140(9) -0.0004(7)
N1 0.0361(10) 0.0315(10) 0.0354(10) 0.0082(8) 0.0125(8) 0.0004(8)
N2 0.0350(11) 0.0372(11) 0.0442(11) 0.0138(9) 0.0172(9) 0.0087(8)
C31 0.0386(12) 0.0331(12) 0.0309(10) 0.0036(9) 0.0128(9) 0.0000(9)
C32 0.0650(19) 0.0529(17) 0.0403(14) 0.0143(12) 0.0259(13) 0.0207(14)
C33 0.089(3) 0.070(2) 0.0415(15) 0.0250(15) 0.0255(17) 0.030(2)
C34 0.073(2) 0.0633(19) 0.0308(12) 0.0115(12) 0.0213(13) 0.0045(16)
C35 0.0526(16) 0.0463(15) 0.0349(12) -0.0042(10) 0.0220(11) -0.0073(12)
C36 0.0400(13) 0.0392(13) 0.0324(11) 0.0010(9) 0.0129(10) -0.0003(10)
C42 0.082(2) 0.0326(13) 0.0481(15) 0.0084(11) 0.0387(15) 0.0122(13)
C41 0.130(4) 0.0496(18) 0.064(2) 0.0143(15) 0.070(2) 0.026(2)
C40 0.129(4) 0.060(2) 0.105(3) 0.011(2) 0.098(3) 0.026(2)
C39 0.069(2) 0.060(2) 0.086(3) 0.0068(18) 0.049(2) 0.0207(17)
C38 0.0455(15) 0.0518(16) 0.0505(15) 0.0052(12) 0.0233(13) 0.0121(12)
C37 0.0414(13) 0.0329(12) 0.0387(12) 0.0012(9) 0.0212(10) 0.0025(10)
C8 0.0444(14) 0.0298(12) 0.0504(14) 0.0027(10) 0.0233(12) 0.0023(10)
C9 0.0499(15) 0.0422(14) 0.0495(14) 0.0019(11) 0.0295(13) 0.0067(12)
C10 0.0569(17) 0.0356(13) 0.0401(12) 0.0016(10) 0.0215(12) 0.0149(12)
C11 0.0635(18) 0.0275(12) 0.0497(14) -0.0028(10) 0.0241(13) 0.0008(11)
C12 0.0510(15) 0.0286(11) 0.0442(13) 0.0014(10) 0.0251(12) -0.0006(10)
C7 0.0381(12) 0.0287(11) 0.0256(9) 0.0021(8) 0.0108(9) 0.0029(9)
C20 0.0444(14) 0.0308(12) 0.0497(14) -0.0015(10) 0.0226(12) -0.0036(10)
C21 0.0539(17) 0.0440(15) 0.0587(17) 0.0091(12) 0.0308(14) -0.0078(12)
C22 0.0490(16) 0.0629(19) 0.0496(15) -0.0011(13) 0.0280(13) -0.0133(14)
C23 0.0463(15) 0.0568(17) 0.0450(14) -0.0121(12) 0.0233(12) -0.0069(13)
C24 0.0450(14) 0.0376(13) 0.0483(14) -0.0051(11) 0.0232(12) -0.0050(11)
C19 0.0342(12) 0.0290(11) 0.0413(12) -0.0019(9) 0.0160(10) -0.0025(9)
C30 0.075(2) 0.0373(14) 0.0451(14) 0.0001(11) 0.0274(14) 0.0077(13)
C29 0.101(3) 0.0442(17) 0.0483(16) -0.0077(13) 0.0269(18) 0.0132(18)
C28 0.081(3) 0.0372(16) 0.066(2) -0.0126(14) 0.0089(18) 0.0102(16)
C27 0.0562(19) 0.0375(15) 0.079(2) -0.0030(15) 0.0119(17) -0.0030(13)
C26 0.0452(15) 0.0356(13) 0.0576(16) -0.0019(12) 0.0173(13) 0.0016(11)
C25 0.0441(14) 0.0308(12) 0.0339(11) 0.0041(9) 0.0109(10) 0.0078(10)
C1 0.070(2) 0.064(2) 0.0363(14) -0.0085(13) 0.0169(14) -0.0096(16)
C6 0.080(3) 0.109(4) 0.0366(16) -0.0194(18) 0.0159(17) -0.023(2)
C5 0.052(2) 0.167(5) 0.0309(15) -0.005(2) 0.0089(14) 0.008(3)
C4 0.075(3) 0.145(5) 0.0375(17) 0.010(2) 0.0075(17) 0.057(3)
C3 0.067(2) 0.082(2) 0.0358(14) 0.0041(14) 0.0098(14) 0.0375(19)
C2 0.0340(12) 0.0487(14) 0.0272(10) -0.0010(9) 0.0099(9) 0.0029(10)
C18 0.0504(16) 0.0430(14) 0.0364(12) -0.0066(10) 0.0124(11) 0.0003(12)
C17 0.073(2) 0.0509(17) 0.0390(14) -0.0081(12) 0.0202(14) 0.0036(15)
C16 0.082(2) 0.0353(14) 0.0360(13) -0.0052(11) 0.0083(14) -0.0114(14)
C15 0.0605(19) 0.0393(15) 0.0564(17) -0.0072(13) 0.0064(15) -0.0147(13)
C14 0.0475(16) 0.0347(13) 0.0610(17) -0.0089(12) 0.0163(13) -0.0066(11)
C13 0.0402(13) 0.0235(10) 0.0344(11) -0.0016(8) 0.0086(9) 0.0013(9)
C59 0.125(4) 0.075(3) 0.0430(17) -0.0181(17) 0.024(2) -0.038(3)
C58 0.109(3) 0.062(2) 0.061(2) -0.0286(18) 0.035(2) -0.044(2)
C57 0.088(3) 0.0400(16) 0.073(2) -0.0134(15) 0.029(2) -0.0238(17)
C56 0.0621(19) 0.0391(15) 0.0522(16) -0.0035(12) 0.0182(14) -0.0125(13)
C55 0.0404(13) 0.0377(13) 0.0388(12) -0.0032(10) 0.0149(10) -0.0059(10)
C60 0.092(3) 0.0499(18) 0.0378(14) -0.0056(12) 0.0178(16) -0.0197(17)
C67 0.060(2) 0.109(3) 0.0503(17) 0.0389(19) 0.0313(16) 0.042(2)
C1AA 0.077(3) 0.121(4) 0.079(3) 0.060(3) 0.046(2) 0.061(3)
C4AA 0.087(3) 0.068(3) 0.154(5) 0.071(3) 0.087(3) 0.047(2)
C68 0.081(3) 0.0303(15) 0.170(5) 0.012(2) 0.085(3) 0.0030(16)
C6AA 0.0500(18) 0.0314(14) 0.117(3) 0.0112(16) 0.044(2) 0.0014(12)
C5AA 0.0457(15) 0.0447(15) 0.0555(15) 0.0284(12) 0.0283(13) 0.0154(12)
C51 0.0464(19) 0.086(3) 0.136(4) -0.055(3) 0.045(2) -0.0238(19)
C50 0.0428(17) 0.071(2) 0.083(2) -0.039(2) 0.0219(17) -0.0087(15)
C49 0.0387(13) 0.0284(11) 0.0447(13) 0.0013(9) 0.0192(11) -0.0025(9)
C54 0.065(2) 0.072(2) 0.0411(14) 0.0182(14) 0.0266(14) 0.0215(17)
C53 0.092(3) 0.086(3) 0.060(2) 0.0253(19) 0.050(2) 0.030(2)
C52 0.088(3) 0.0508(19) 0.114(3) -0.014(2) 0.075(3) -0.0138(18)
C66 0.126(4) 0.125(4) 0.0484(19) -0.024(2) 0.042(2) -0.078(4)
C65 0.204(7) 0.180(7) 0.064(3) -0.059(3) 0.071(4) -0.137(6)
C64 0.110(4) 0.169(6) 0.0403(18) -0.028(3) 0.034(2) -0.066(4)
C63 0.0549(19) 0.119(4) 0.0357(14) 0.0147(18) 0.0183(14) -0.006(2)
C62 0.0510(17) 0.077(2) 0.0389(14) 0.0159(14) 0.0171(13) 0.0021(15)
C61 0.0319(13) 0.0714(19) 0.0297(11) 0.0079(12) 0.0072(10) -0.0054(12)
C46 0.055(2) 0.130(4) 0.063(2) -0.053(3) 0.0072(18) -0.010(2)
C45 0.048(2) 0.121(4) 0.088(3) -0.051(3) 0.021(2) -0.027(2)
C44 0.0483(17) 0.082(2) 0.0542(17) -0.0249(17) 0.0193(14) -0.0148(16)
C43 0.0338(12) 0.0527(15) 0.0328(11) -0.0074(10) 0.0075(10) 0.0034(11)
C48 0.0460(16) 0.076(2) 0.0402(14) -0.0104(14) 0.0149(12) 0.0015(15)
C47 0.064(2) 0.105(3) 0.0415(16) -0.0239(18) 0.0131(15) 0.004(2)
B1 0.0295(12) 0.0231(10) 0.0205(9) -0.0046(8) 0.0105(8) -0.0010(8)
B2 0.074(3) 0.0432(18) 0.057(2) 0.0055(15) 0.0252(19) -0.0068(17)
F2 0.095(4) 0.054(3) 0.067(3) -0.012(2) 0.048(3) -0.022(3)
F6 0.303(18) 0.105(6) 0.203(12) 0.016(7) 0.172(13) 0.067(9)
F5 0.104(4) 0.075(3) 0.048(2) -0.018(2) 0.041(3) -0.054(3)
F7 0.121(6) 0.155(7) 0.066(3) 0.002(4) 0.010(4) -0.084(6)
F8 0.145(10) 0.152(11) 0.131(10) 0.085(8) 0.028(7) -0.061(9)
F3 0.063(3) 0.059(3) 0.138(6) -0.028(3) 0.046(4) -0.025(2)
F1 0.162(9) 0.184(10) 0.098(6) -0.099(7) 0.059(6) -0.005(7)
F4 0.142(6) 0.084(4) 0.068(3) -0.006(2) -0.014(3) 0.067(4)

loop_
_atom_type_symbol
_atom_type_description
_atom_type_scat_dispersion_real
_atom_type_scat_dispersion_imag
_atom_type_scat_source
C C 0.0181 0.0091 'International Tables Vol C Tables 4.2.6.8 and 6.1.1.4'
H H 0.0000 0.0000 'International Tables Vol C Tables 4.2.6.8 and 6.1.1.4'
B B 0.0090 0.0039 'International Tables Vol C Tables 4.2.6.8 and 6.1.1.4'
Cu Cu -1.9646 0.5888 'International Tables Vol C Tables 4.2.6.8 and 6.1.1.4'
F F 0.0727 0.0534 'International Tables Vol C Tables 4.2.6.8 and 6.1.1.4'
N N 0.0311 0.0180 'International Tables Vol C Tables 4.2.6.8 and 6.1.1.4'
P P 0.2955 0.4335 'International Tables Vol C Tables 4.2.6.8 and 6.1.1.4'

loop_
_geom_angle_atom_site_label_1
_geom_angle_atom_site_label_2
_geom_angle_atom_site_label_3
_geom_angle
H Cu1 H1D 104.5(13)
Cu2 Cu1 H 41.5(13)
Cu2 Cu1 H1D 81.805(14)
Cu3 Cu1 H 42.2(13)
Cu3 Cu1 H1D 71.551(13)
Cu3 Cu1 Cu2 60.871(13)
P5 Cu1 H 116.6(13)
P5 Cu1 H1D 109.38(2)
P5 Cu1 Cu2 93.09(2)
P5 Cu1 Cu3 153.85(2)
P5 Cu1 P4 112.22(2)
P5 Cu1 B1 111.85(6)
P4 Cu1 H 114.9(13)
P4 Cu1 H1D 96.91(2)
P4 Cu1 Cu2 153.29(2)
P4 Cu1 Cu3 93.26(2)
P4 Cu1 B1 114.86(6)
B1 Cu1 H 83.6(13)
B1 Cu1 H1D 22.97(5)
B1 Cu1 Cu2 59.23(5)
B1 Cu1 Cu3 58.69(5)
Cu1 Cu2 H 39.3(12)
Cu1 Cu2 H1C 70.6(12)
Cu1 Cu2 Cu3 58.565(12)
H Cu2 H1C 98.5(17)
Cu3 Cu2 H 41.0(12)
Cu3 Cu2 H1C 74.3(12)
P1 Cu2 Cu1 150.89(2)
P1 Cu2 H 118.2(12)
P1 Cu2 H1C 103.9(12)
P1 Cu2 Cu3 92.33(2)
P1 Cu2 B1 107.96(5)
P6 Cu2 Cu1 94.44(2)
P6 Cu2 H 115.8(12)
P6 Cu2 H1C 101.9(12)
P6 Cu2 Cu3 152.74(2)
P6 Cu2 P1 114.56(3)
P6 Cu2 B1 113.78(6)
B1 Cu2 Cu1 58.73(5)
B1 Cu2 H 81.7(12)
B1 Cu2 H1C 17.4(12)
B1 Cu2 Cu3 57.75(5)
Cu1 Cu3 H 40.6(12)
Cu1 Cu3 Cu2 60.564(13)
Cu1 Cu3 H1E 84.5(9)
H Cu3 H1E 106.5(15)
Cu2 Cu3 H 41.6(13)
Cu2 Cu3 H1E 74.1(9)
P3 Cu3 Cu1 94.29(2)
P3 Cu3 H 122.3(13)
P3 Cu3 Cu2 154.22(2)
P3 Cu3 H1E 99.6(9)
P3 Cu3 B1 104.53(6)
P2 Cu3 Cu1 148.81(2)
P2 Cu3 H 108.8(12)
P2 Cu3 Cu2 92.91(2)
P2 Cu3 H1E 104.8(9)
P2 Cu3 P3 112.82(3)
P2 Cu3 B1 122.76(6)
B1 Cu3 Cu1 60.03(5)
B1 Cu3 H 83.5(12)
B1 Cu3 Cu2 59.54(6)
B1 Cu3 H1E 25.0(9)
N3 P3 Cu3 113.23(8)
N3 P3 C7 103.62(9)
N3 P3 C2 101.94(10)
C7 P3 Cu3 117.48(6)
C2 P3 Cu3 117.79(7)
C2 P3 C7 100.53(8)
N2 P5 Cu1 115.25(8)
N2 P5 C31 104.56(10)
N2 P5 C25 103.90(10)
C31 P5 Cu1 116.84(6)
C25 P5 Cu1 112.18(6)
C25 P5 C31 102.56(8)
N3 P4 Cu1 112.67(8)
N3 P4 C19 100.56(10)
N3 P4 C13 104.35(10)
C19 P4 Cu1 115.09(6)
C13 P4 Cu1 117.92(6)
C13 P4 C19 104.28(8)
N1 P1 Cu2 113.70(8)
N1 P1 C55 104.03(10)
N1 P1 C49 101.02(10)
C55 P1 Cu2 115.99(6)
C49 P1 Cu2 117.87(7)
C49 P1 C55 102.14(10)
N2 P6 Cu2 113.76(8)
N2 P6 C37 103.45(10)
N2 P6 C43 104.41(11)
C37 P6 Cu2 119.59(6)
C37 P6 C43 102.88(9)
C43 P6 Cu2 111.16(8)
N1 P2 Cu3 113.44(7)
N1 P2 C5AA 101.82(10)
N1 P2 C61 105.04(10)
C5AA P2 Cu3 114.55(7)
C5AA P2 C61 103.90(11)
C61 P2 Cu3 116.49(7)
P3 N3 P4 122.41(13)
P3 N3 H3 118.8
P4 N3 H3 118.8
P1 N1 H1 118.5
P2 N1 P1 123.07(12)
P2 N1 H1 118.5
P5 N2 P6 123.40(13)
P5 N2 H2 118.3
P6 N2 H2 118.3
C32 C31 P5 121.22(9)
C32 C31 C36 120.0
C36 C31 P5 118.76(9)
C31 C32 H32 120.0
C33 C32 C31 120.0
C33 C32 H32 120.0
C32 C33 H33 120.0
C32 C33 C34 120.0
C34 C33 H33 120.0
C33 C34 H34 120.0
C35 C34 C33 120.0
C35 C34 H34 120.0
C34 C35 H35 120.0
C36 C35 C34 120.0
C36 C35 H35 120.0
C31 C36 H36 120.0
C35 C36 C31 120.0
C35 C36 H36 120.0
C41 C42 H42 120.0
C41 C42 C37 120.0
C37 C42 H42 120.0
C42 C41 H41 120.0
C40 C41 C42 120.0
C40 C41 H41 120.0
C41 C40 H40 120.0
C41 C40 C39 120.0
C39 C40 H40 120.0
C40 C39 H39 120.0
C40 C39 C38 120.0
C38 C39 H39 120.0
C39 C38 H38 120.0
C37 C38 C39 120.0
C37 C38 H38 120.0
C42 C37 P6 118.90(10)
C38 C37 P6 121.10(10)
C38 C37 C42 120.0
C9 C8 H8 120.0
C9 C8 C7 120.0
C7 C8 H8 120.0
C8 C9 H9 120.0
C10 C9 C8 120.0
C10 C9 H9 120.0
C9 C10 H10 120.0
C9 C10 C11 120.0
C11 C10 H10 120.0
C10 C11 H11 120.0
C12 C11 C10 120.0
C12 C11 H11 120.0
C11 C12 H12 120.0
C11 C12 C7 120.0
C7 C12 H12 120.0
C8 C7 P3 120.71(9)
C12 C7 P3 118.97(9)
C12 C7 C8 120.0
C21 C20 H20 120.0
C21 C20 C19 120.0
C19 C20 H20 120.0
C20 C21 H21 120.0
C22 C21 C20 120.0
C22 C21 H21 120.0
C21 C22 H22 120.0
C23 C22 C21 120.0
C23 C22 H22 120.0
C22 C23 H23 120.0
C22 C23 C24 120.0
C24 C23 H23 120.0
C23 C24 H24 120.0
C19 C24 C23 120.0
C19 C24 H24 120.0
C20 C19 P4 121.85(9)
C24 C19 P4 117.55(9)
C24 C19 C20 120.0
C29 C30 H30 120.0
C29 C30 C25 120.0
C25 C30 H30 120.0
C30 C29 H29 120.0
C30 C29 C28 120.0
C28 C29 H29 120.0
C29 C28 H28 120.0
C27 C28 C29 120.0
C27 C28 H28 120.0
C28 C27 H27 120.0
C28 C27 C26 120.0
C26 C27 H27 120.0
C27 C26 H26 120.0
C25 C26 C27 120.0
C25 C26 H26 120.0
C30 C25 P5 119.70(10)
C26 C25 P5 119.51(10)
C26 C25 C30 120.0
C6 C1 H1A 120.0
C6 C1 C2 120.0
C2 C1 H1A 120.0
C1 C6 H6 120.0
C5 C6 C1 120.0
C5 C6 H6 120.0
C6 C5 H5 120.0
C6 C5 C4 120.0
C4 C5 H5 120.0
C5 C4 H4 120.0
C3 C4 C5 120.0
C3 C4 H4 120.0
C4 C3 H3A 120.0
C4 C3 C2 120.0
C2 C3 H3A 120.0
C1 C2 P3 117.91(11)
C3 C2 P3 122.09(11)
C3 C2 C1 120.0
C17 C18 H18 120.0
C17 C18 C13 120.0
C13 C18 H18 120.0
C18 C17 H17 120.0
C16 C17 C18 120.0
C16 C17 H17 120.0
C17 C16 H16 120.0
C15 C16 C17 120.0
C15 C16 H16 120.0
C16 C15 H15 120.0
C14 C15 C16 120.0
C14 C15 H15 120.0
C15 C14 H14 120.0
C15 C14 C13 120.0
C13 C14 H14 120.0
C18 C13 P4 119.17(10)
C14 C13 P4 120.48(10)
C14 C13 C18 120.0
C58 C59 H59 120.0
C58 C59 C60 120.0
C60 C59 H59 120.0
C59 C58 H58 120.0
C59 C58 C57 120.0
C57 C58 H58 120.0
C58 C57 H57 120.0
C58 C57 C56 120.0
C56 C57 H57 120.0
C57 C56 H56 120.0
C55 C56 C57 120.0
C55 C56 H56 120.0
C56 C55 P1 121.20(11)
C56 C55 C60 120.0
C60 C55 P1 118.80(11)
C59 C60 H60 120.0
C55 C60 C59 120.0
C55 C60 H60 120.0
C1AA C67 H67 120.0
C1AA C67 C5AA 120.0
C5AA C67 H67 120.0
C67 C1AA H1AA 120.0
C4AA C1AA C67 120.0
C4AA C1AA H1AA 120.0
C1AA C4AA H4AA 120.0
C1AA C4AA C68 120.0
C68 C4AA H4AA 120.0
C4AA C68 H68 120.0
C6AA C68 C4AA 120.0
C6AA C68 H68 120.0
C68 C6AA H6AA 123(2)
C5AA C6AA H6AA 117(2)
C5AA C6AA C68 120.0
C67 C5AA P2 120.26(12)
C6AA C5AA P2 119.01(12)
C6AA C5AA C67 120.0
C50 C51 H51 120.0
C50 C51 C52 120.0
C52 C51 H51 120.0
C51 C50 H50 120.0
C51 C50 C49 120.0
C49 C50 H50 120.0
C50 C49 P1 120.86(11)
C54 C49 P1 119.13(11)
C54 C49 C50 120.0
C49 C54 H54 120.0
C53 C54 C49 120.0
C53 C54 H54 120.0
C54 C53 H53 120.0
C52 C53 C54 120.0
C52 C53 H53 120.0
C51 C52 H52 120.0
C53 C52 C51 120.0
C53 C52 H52 120.0
C65 C66 H66 120.0
C65 C66 C61 120.0
C61 C66 H66 120.0
C66 C65 H65 120.0
C66 C65 C64 120.0
C64 C65 H65 120.0
C65 C64 H64 120.0
C63 C64 C65 120.0
C63 C64 H64 120.0
C64 C63 H63 120.0
C64 C63 C62 120.0
C62 C63 H63 120.0
C63 C62 H62 120.0
C63 C62 C61 120.0
C61 C62 H62 120.0
C66 C61 P2 118.14(12)
C62 C61 P2 121.68(12)
C62 C61 C66 120.0
C45 C46 H46 120.0
C45 C46 C47 120.0
C47 C46 H46 120.0
C46 C45 H45 120.0
C46 C45 C44 120.0
C44 C45 H45 120.0
C45 C44 H44 120.0
C45 C44 C43 120.0
C43 C44 H44 120.0
C44 C43 P6 121.99(11)
C48 C43 P6 117.38(11)
C48 C43 C44 120.0
C43 C48 H48 120.0
C43 C48 C47 120.0
C47 C48 H48 120.0
C46 C47 H47 120.0
C48 C47 C46 120.0
C48 C47 H47 120.0
Cu1 B1 H1D 38.73(8)
Cu1 B1 Cu2 62.04(5)
Cu1 B1 H1C 89(3)
Cu1 B1 H1E 101.9(14)
Cu1 B1 H1B 145(3)
H1D B1 H1C 118(3)
H1D B1 H1E 112.3(14)
H1D B1 H1B 108(3)
Cu2 B1 H1D 100.12(13)
Cu2 B1 H1C 39(2)
Cu2 B1 H1E 87.5(14)
Cu2 B1 H1B 143(3)
H1C B1 H1E 109(3)
H1C B1 H1B 106(3)
Cu3 B1 Cu1 61.28(5)
Cu3 B1 H1D 83.79(12)
Cu3 B1 Cu2 62.71(5)
Cu3 B1 H1C 99(2)
Cu3 B1 H1E 41.4(14)
Cu3 B1 H1B 142(3)
H1E B1 H1B 102(3)
F2 B2 F6 105.7(6)
F2 B2 F7 117.4(6)
F5 B2 F2 123.5(5)
F5 B2 F6 97.1(8)
F5 B2 F7 112.7(5)
F7 B2 F6 91.7(7)
F8 B2 F3 102.2(8)
F8 B2 F4 112.8(10)
F1 B2 F8 103.8(10)
F1 B2 F3 116.4(7)
F1 B2 F4 115.0(8)
F4 B2 F3 106.1(5)

loop_
_geom_bond_atom_site_label_1
_geom_bond_atom_site_label_2
_geom_bond_distance
Cu1 H 1.71(4)
Cu1 H1D 1.8364(3)
Cu1 Cu2 2.6706(5)
Cu1 Cu3 2.6164(5)
Cu1 P5 2.2624(6)
Cu1 P4 2.2709(7)
Cu1 B1 2.584(2)
Cu2 H 1.79(4)
Cu2 H1C 1.95(4)
Cu2 Cu3 2.6787(5)
Cu2 P1 2.2815(6)
Cu2 P6 2.2680(7)
Cu2 B1 2.598(2)
Cu3 H 1.77(4)
Cu3 H1E 1.84(3)
Cu3 P3 2.2730(7)
Cu3 P2 2.2524(7)
Cu3 B1 2.549(2)
P3 N3 1.686(2)
P3 C7 1.8352(12)
P3 C2 1.8336(14)
P5 N2 1.684(2)
P5 C31 1.8319(12)
P5 C25 1.8313(14)
P4 N3 1.692(2)
P4 C19 1.8363(13)
P4 C13 1.8290(13)
P1 N1 1.685(2)
P1 C55 1.8284(14)
P1 C49 1.8254(15)
P6 N2 1.688(2)
P6 C37 1.8215(13)
P6 C43 1.8334(15)
P2 N1 1.684(2)
P2 C5AA 1.8179(16)
P2 C61 1.8217(16)
N3 H3 0.8600
N1 H1 0.8600
N2 H2 0.8600
C31 C32 1.3900
C31 C36 1.3900
C32 H32 0.9300
C32 C33 1.3900
C33 H33 0.9300
C33 C34 1.3900
C34 H34 0.9300
C34 C35 1.3900
C35 H35 0.9300
C35 C36 1.3900
C36 H36 0.9300
C42 H42 0.9300
C42 C41 1.3900
C42 C37 1.3900
C41 H41 0.9300
C41 C40 1.3900
C40 H40 0.9300
C40 C39 1.3900
C39 H39 0.9300
C39 C38 1.3900
C38 H38 0.9300
C38 C37 1.3900
C8 H8 0.9300
C8 C9 1.3900
C8 C7 1.3900
C9 H9 0.9300
C9 C10 1.3900
C10 H10 0.9300
C10 C11 1.3900
C11 H11 0.9300
C11 C12 1.3900
C12 H12 0.9300
C12 C7 1.3900
C20 H20 0.9300
C20 C21 1.3900
C20 C19 1.3900
C21 H21 0.9300
C21 C22 1.3900
C22 H22 0.9300
C22 C23 1.3900
C23 H23 0.9300
C23 C24 1.3900
C24 H24 0.9300
C24 C19 1.3900
C30 H30 0.9300
C30 C29 1.3900
C30 C25 1.3900
C29 H29 0.9300
C29 C28 1.3900
C28 H28 0.9300
C28 C27 1.3900
C27 H27 0.9300
C27 C26 1.3900
C26 H26 0.9300
C26 C25 1.3900
C1 H1A 0.9300
C1 C6 1.3900
C1 C2 1.3900
C6 H6 0.9300
C6 C5 1.3900
C5 H5 0.9300
C5 C4 1.3900
C4 H4 0.9300
C4 C3 1.3900
C3 H3A 0.9300
C3 C2 1.3900
C18 H18 0.9300
C18 C17 1.3900
C18 C13 1.3900
C17 H17 0.9300
C17 C16 1.3900
C16 H16 0.9300
C16 C15 1.3900
C15 H15 0.9300
C15 C14 1.3900
C14 H14 0.9300
C14 C13 1.3900
C59 H59 0.9300
C59 C58 1.3900
C59 C60 1.3900
C58 H58 0.9300
C58 C57 1.3900
C57 H57 0.9300
C57 C56 1.3900
C56 H56 0.9300
C56 C55 1.3900
C55 C60 1.3900
C60 H60 0.9300
C67 H67 0.9300
C67 C1AA 1.3900
C67 C5AA 1.3900
C1AA H1AA 0.9300
C1AA C4AA 1.3900
C4AA H4AA 0.9300
C4AA C68 1.3900
C68 H68 0.9300
C68 C6AA 1.3900
C6AA H6AA 0.98(4)
C6AA C5AA 1.3900
C51 H51 0.9300
C51 C50 1.3900
C51 C52 1.3900
C50 H50 0.9300
C50 C49 1.3900
C49 C54 1.3900
C54 H54 0.9300
C54 C53 1.3900
C53 H53 0.9300
C53 C52 1.3900
C52 H52 0.9300
C66 H66 0.9300
C66 C65 1.3900
C66 C61 1.3900
C65 H65 0.9300
C65 C64 1.3900
C64 H64 0.9300
C64 C63 1.3900
C63 H63 0.9300
C63 C62 1.3900
C62 H62 0.9300
C62 C61 1.3900
C46 H46 0.9300
C46 C45 1.3900
C46 C47 1.3900
C45 H45 0.9300
C45 C44 1.3900
C44 H44 0.9300
C44 C43 1.3900
C43 C48 1.3900
C48 H48 0.9300
C48 C47 1.3900
C47 H47 0.9300
B1 H1D 1.145(2)
B1 H1C 0.94(4)
B1 H1E 1.17(3)
B1 H1B 0.92(4)
B2 F2 1.349(10)
B2 F6 1.539(11)
B2 F5 1.287(6)
B2 F7 1.409(7)
B2 F8 1.257(12)
B2 F3 1.426(7)
B2 F1 1.234(7)
B2 F4 1.403(6)

loop_
_geom_torsion_atom_site_label_1
_geom_torsion_atom_site_label_2
_geom_torsion_atom_site_label_3
_geom_torsion_atom_site_label_4
_geom_torsion
Cu1 P5 N2 P6 2.72(19)
Cu1 P5 C31 C32 177.51(10)
Cu1 P5 C31 C36 -3.90(13)
Cu1 P5 C25 C30 85.27(11)
Cu1 P5 C25 C26 -84.52(11)
Cu1 P4 N3 P3 21.20(17)
Cu1 P4 C19 C20 -98.99(11)
Cu1 P4 C19 C24 72.17(11)
Cu1 P4 C13 C18 -0.32(13)
Cu1 P4 C13 C14 -173.54(9)
Cu2 P1 N1 P2 1.53(17)
Cu2 P1 C55 C56 -159.16(12)
Cu2 P1 C55 C60 21.28(15)
Cu2 P1 C49 C50 -87.35(14)
Cu2 P1 C49 C54 91.27(13)
Cu2 P6 N2 P5 -1.17(19)
Cu2 P6 C37 C42 -4.97(15)
Cu2 P6 C37 C38 174.87(10)
Cu2 P6 C43 C44 -101.93(14)
Cu2 P6 C43 C48 68.95(15)
Cu3 P3 N3 P4 -8.77(17)
Cu3 P3 C7 C8 -154.99(8)
Cu3 P3 C7 C12 31.52(11)
Cu3 P3 C2 C1 72.72(14)
Cu3 P3 C2 C3 -106.80(14)
Cu3 P2 N1 P1 15.18(17)
Cu3 P2 C5AA C67 -86.98(13)
Cu3 P2 C5AA C6AA 83.21(13)
Cu3 P2 C61 C66 1.30(17)
Cu3 P2 C61 C62 -173.74(14)
P5 C31 C32 C33 178.57(15)
P5 C31 C36 C35 -178.61(14)
P1 C55 C60 C59 179.56(17)
P1 C49 C54 C53 -178.64(15)
P6 C43 C48 C47 -171.08(18)
N3 P3 C7 C8 -29.30(13)
N3 P3 C7 C12 157.21(11)
N3 P3 C2 C1 -51.83(15)
N3 P3 C2 C3 128.65(15)
N3 P4 C19 C20 139.66(12)
N3 P4 C19 C24 -49.17(12)
N3 P4 C13 C18 125.54(12)
N3 P4 C13 C14 -47.68(14)
N1 P1 C55 C56 -33.52(17)
N1 P1 C55 C60 146.93(14)
N1 P1 C49 C50 148.15(14)
N1 P1 C49 C54 -33.22(15)
N1 P2 C5AA C67 150.17(13)
N1 P2 C5AA C6AA -39.64(14)
N1 P2 C61 C66 127.75(17)
N1 P2 C61 C62 -47.29(19)
N2 P5 C31 C32 -53.78(14)
N2 P5 C31 C36 124.81(13)
N2 P5 C25 C30 -39.86(14)
N2 P5 C25 C26 150.35(12)
N2 P6 C37 C42 122.78(14)
N2 P6 C37 C38 -57.37(15)
N2 P6 C43 C44 135.00(16)
N2 P6 C43 C48 -54.11(16)
C31 P5 N2 P6 -126.94(15)
C31 P5 C25 C30 -148.55(11)
C31 P5 C25 C26 41.66(13)
C31 C32 C33 C34 0.0
C32 C31 C36 C35 0.0
C32 C33 C34 C35 0.0
C33 C34 C35 C36 0.0
C34 C35 C36 C31 0.0
C36 C31 C32 C33 0.0
C42 C41 C40 C39 0.0
C41 C42 C37 P6 179.85(16)
C41 C42 C37 C38 0.0
C41 C40 C39 C38 0.0
C40 C39 C38 C37 0.0
C39 C38 C37 P6 -179.84(16)
C39 C38 C37 C42 0.0
C37 P6 N2 P5 -132.47(15)
C37 P6 C43 C44 27.23(16)
C37 P6 C43 C48 -161.88(14)
C37 C42 C41 C40 0.0
C8 C9 C10 C11 0.0
C9 C8 C7 P3 -173.42(12)
C9 C8 C7 C12 0.0
C9 C10 C11 C12 0.0
C10 C11 C12 C7 0.0
C11 C12 C7 P3 173.53(12)
C11 C12 C7 C8 0.0
C7 P3 N3 P4 -137.13(13)
C7 P3 C2 C1 -158.34(13)
C7 P3 C2 C3 22.15(15)
C7 C8 C9 C10 0.0
C20 C21 C22 C23 0.0
C21 C20 C19 P4 170.96(14)
C21 C20 C19 C24 0.0
C21 C22 C23 C24 0.0
C22 C23 C24 C19 0.0
C23 C24 C19 P4 -171.34(13)
C23 C24 C19 C20 0.0
C19 P4 N3 P3 144.25(13)
C19 P4 C13 C18 -129.37(11)
C19 P4 C13 C14 57.41(12)
C19 C20 C21 C22 0.0
C30 C29 C28 C27 0.0
C29 C30 C25 P5 -169.74(14)
C29 C30 C25 C26 0.0
C29 C28 C27 C26 0.0
C28 C27 C26 C25 0.0
C27 C26 C25 P5 169.76(14)
C27 C26 C25 C30 0.0
C25 P5 N2 P6 125.86(15)
C25 P5 C31 C32 54.40(13)
C25 P5 C31 C36 -127.01(12)
C25 C30 C29 C28 0.0
C1 C6 C5 C4 0.0
C6 C1 C2 P3 -179.53(16)
C6 C1 C2 C3 0.0
C6 C5 C4 C3 0.0
C5 C4 C3 C2 0.0
C4 C3 C2 P3 179.51(17)
C4 C3 C2 C1 0.0
C2 P3 N3 P4 118.78(14)
C2 P3 C7 C8 75.86(12)
C2 P3 C7 C12 -97.63(12)
C2 C1 C6 C5 0.0
C18 C17 C16 C15 0.0
C17 C18 C13 P4 -173.26(13)
C17 C18 C13 C14 0.0
C17 C16 C15 C14 0.0
C16 C15 C14 C13 0.0
C15 C14 C13 P4 173.17(14)
C15 C14 C13 C18 0.0
C13 P4 N3 P3 -107.89(14)
C13 P4 C19 C20 31.75(13)
C13 P4 C19 C24 -157.08(10)
C13 C18 C17 C16 0.0
C59 C58 C57 C56 0.0
C58 C59 C60 C55 0.0
C58 C57 C56 C55 0.0
C57 C56 C55 P1 -179.55(18)
C57 C56 C55 C60 0.0
C56 C55 C60 C59 0.0
C55 P1 N1 P2 -125.56(15)
C55 P1 C49 C50 41.02(15)
C55 P1 C49 C54 -140.35(13)
C60 C59 C58 C57 0.0
C67 C1AA C4AA C68 0.0
C1AA C67 C5AA P2 170.09(15)
C1AA C67 C5AA C6AA 0.0
C1AA C4AA C68 C6AA 0.0
C4AA C68 C6AA C5AA 0.0
C68 C6AA C5AA P2 -170.21(15)
C68 C6AA C5AA C67 0.0
C5AA P2 N1 P1 138.79(14)
C5AA P2 C61 C66 -125.69(16)
C5AA P2 C61 C62 59.27(18)
C5AA C67 C1AA C4AA 0.0
C51 C50 C49 P1 178.61(15)
C51 C50 C49 C54 0.0
C50 C51 C52 C53 0.0
C50 C49 C54 C53 0.0
C49 P1 N1 P2 128.81(15)
C49 P1 C55 C56 71.28(16)
C49 P1 C55 C60 -108.28(14)
C49 C54 C53 C52 0.0
C54 C53 C52 C51 0.0
C52 C51 C50 C49 0.0
C66 C65 C64 C63 0.0
C65 C66 C61 P2 -175.12(18)
C65 C66 C61 C62 0.0
C65 C64 C63 C62 0.0
C64 C63 C62 C61 0.0
C63 C62 C61 P2 174.95(19)
C63 C62 C61 C66 0.0
C61 P2 N1 P1 -113.12(15)
C61 P2 C5AA C67 41.21(14)
C61 P2 C5AA C6AA -148.60(12)
C61 C66 C65 C64 0.0
C46 C45 C44 C43 0.0
C45 C46 C47 C48 0.0
C45 C44 C43 P6 170.65(19)
C45 C44 C43 C48 0.0
C44 C43 C48 C47 0.0
C43 P6 N2 P5 120.19(16)
C43 P6 C37 C42 -128.72(14)
C43 P6 C37 C38 51.12(15)
C43 C48 C47 C46 0.0
C47 C46 C45 C44 0.0

loop_
_smtbx_masks_void_nr
_smtbx_masks_void_average_x
_smtbx_masks_void_average_y
_smtbx_masks_void_average_z
_smtbx_masks_void_volume
_smtbx_masks_void_count_electrons
1 0.000 0.500 0.500 918.1 255.5
2 0.500 0.000 1.000 918.1 255.5
